data_2211217
loop_
_publ_author_name
'Mehmet Akkurt'
'Sema \"Ozt\"urk Y\?ild\?ir\?im'
'Rahima Badri'
'Abdelali Kerbal'
'Taibi Ben Hadda'
'Orhan B\"uy\"ukg\"ung\"or'

_publ_section_title
4-<i>p</i>-Anisyl-1,2'-diphenyl-3-<i>p</i>-tolyl-2',3'-dihydrospiro[2-pyrazoline-5,3'-isoquinolin]-4'(1'<i>H</i>)-one
_journal_coeditor_code TK2086
_journal_issue 11
_journal_name_full 'Acta Crystallographica Section E'
_journal_page_first o5022
_journal_page_last o5023
_journal_paper_doi 10.1107/S1600536806041018
_journal_volume 62
_journal_year 2006
_chemical_formula_moiety 'C37 H31 N3 O2'
_chemical_formula_sum 'C37 H31 N3 O2'
_chemical_formula_weight 549.65
_chemical_name_systematic ?
_space_group_IT_number 14
_symmetry_cell_setting monoclinic
_symmetry_space_group_name_Hall '-P 2ybc'
_symmetry_space_group_name_H-M 'P 1 21/c 1'
_atom_sites_solution_hydrogens geom
_atom_sites_solution_primary direct
_atom_sites_solution_secondary difmap
_cell_angle_alpha 90
_cell_angle_beta 121.552(4)
_cell_angle_gamma 90
_cell_formula_units_Z 4
_cell_length_a 11.6063(7)
_cell_length_b 14.8988(6)
_cell_length_c 19.4799(11)
_cell_measurement_reflns_used 43585
_cell_measurement_temperature 296
_cell_measurement_theta_max 28.0
_cell_measurement_theta_min 1.8
_cell_volume 2870.5(3)
_computing_cell_refinement X-AREA
_computing_data_collection 'X-AREA (Stoe, 2002)'
_computing_data_reduction 'X-RED32 (Stoe, 2002)'
_computing_molecular_graphics 'ORTEP-3 for Windows (Farrugia, 1997)'
_computing_publication_material 'WINGX (Farrugia, 1999)'
_computing_structure_refinement 'SHELXL97 (Sheldrick, 1997)'
_computing_structure_solution 'SHELXS97 (Sheldrick, 1997)'
_diffrn_ambient_temperature 296
_diffrn_detector_area_resol_mean 6.67
_diffrn_measured_fraction_theta_full 0.987
_diffrn_measured_fraction_theta_max 0.987
_diffrn_measurement_device '2-circle goniometer'
_diffrn_measurement_device_type 'STOE IPDS 2'
_diffrn_measurement_method '\w scans'
_diffrn_radiation_monochromator 'plane graphite'
_diffrn_radiation_type 'Mo K\a'
_diffrn_radiation_wavelength 0.71073
_diffrn_reflns_av_R_equivalents 0.069
_diffrn_reflns_av_sigmaI/netI 0.038
_diffrn_reflns_limit_h_max 15
_diffrn_reflns_limit_h_min -15
_diffrn_reflns_limit_k_max 19
_diffrn_reflns_limit_k_min -19
_diffrn_reflns_limit_l_max 25
_diffrn_reflns_limit_l_min -25
_diffrn_reflns_number 44195
_diffrn_reflns_reduction_process
;
;
_diffrn_reflns_theta_full 27.9
_diffrn_reflns_theta_max 27.9
_diffrn_reflns_theta_min 1.8
_diffrn_standards_number 0
_exptl_absorpt_coefficient_mu 0.079
_exptl_absorpt_correction_T_max 0.979
_exptl_absorpt_correction_T_min 0.959
_exptl_absorpt_correction_type integration
_exptl_absorpt_process_details '(XRED32; Stoe, 2002)'
_exptl_crystal_colour yellow
_exptl_crystal_density_diffrn 1.272
_exptl_crystal_density_method 'Not Measured'
_exptl_crystal_description prism
_exptl_crystal_F_000 1160
_exptl_crystal_size_max 0.53
_exptl_crystal_size_mid 0.43
_exptl_crystal_size_min 0.27
_refine_diff_density_max 0.27
_refine_diff_density_min -0.16
_refine_ls_extinction_coef 0.0072(9)
_refine_ls_extinction_expression FC^*^=KFC[1+0.001XFC^2^\L^3^/SIN(2\Q)]^-1/4^
_refine_ls_extinction_method SHELXL97
_refine_ls_goodness_of_fit_ref 1.02
_refine_ls_hydrogen_treatment constr
_refine_ls_matrix_type full
_refine_ls_number_parameters 381
_refine_ls_number_reflns 6765
_refine_ls_number_restraints 1
_refine_ls_restrained_S_all 1.02
_refine_ls_R_factor_all 0.074
_refine_ls_R_factor_gt 0.042
_refine_ls_shift/su_max <0.001
_refine_ls_shift/su_mean 0.000
_refine_ls_structure_factor_coef Fsqd
_refine_ls_weighting_details 'calc w=1/[\s^2^(Fo^2^)+(0.0609P)^2^]         where P=(Fo^2^+2Fc^2^)/3'
_refine_ls_weighting_scheme calc
_refine_ls_wR_factor_gt 0.101
_refine_ls_wR_factor_ref 0.112
_reflns_number_gt 4450
_reflns_number_total 6765
_reflns_threshold_expression I>2\s(I)
_cod_data_source_file tk2086.cif
_cod_data_source_block 3
_cod_original_sg_symbol_H-M 'P 21/c'
_cod_database_code 2211217
_cod_database_fobs_code 2211217

loop_
_symmetry_equiv_pos_site_id
_symmetry_equiv_pos_as_xyz
1 x,y,z
2 -x,1/2+y,1/2-z
3 -x,-y,-z
4 x,1/2-y,1/2+z

loop_
_atom_site_aniso_label
_atom_site_aniso_U_11
_atom_site_aniso_U_22
_atom_site_aniso_U_33
_atom_site_aniso_U_12
_atom_site_aniso_U_13
_atom_site_aniso_U_23
O1 0.0674(8) 0.1032(10) 0.0871(9) -0.0007(7) 0.0523(7) 0.0081(7)
O2 0.0490(6) 0.0728(7) 0.0542(6) -0.0135(5) 0.0263(5) 0.0036(5)
N1 0.0375(6) 0.0476(6) 0.0401(6) -0.0032(5) 0.0160(5) -0.0016(5)
N2 0.0372(5) 0.0425(6) 0.0406(6) -0.0007(4) 0.0154(5) -0.0013(4)
N3 0.0383(6) 0.0474(6) 0.0396(6) -0.0070(5) 0.0165(5) 0.0010(5)
C1 0.0381(6) 0.0460(7) 0.0392(7) -0.0022(5) 0.0189(6) 0.0019(5)
C2 0.0422(7) 0.0500(7) 0.0442(7) -0.0063(6) 0.0214(6) -0.0025(6)
C3 0.0590(10) 0.0646(10) 0.0559(10) 0.0015(8) 0.0092(8) -0.0079(8)
C4 0.0675(11) 0.0835(13) 0.0554(10) -0.0098(10) 0.0090(9) -0.0169(9)
C5 0.0655(10) 0.0679(10) 0.0640(10) -0.0196(8) 0.0370(9) -0.0207(8)
C6 0.0714(11) 0.0581(9) 0.0742(11) 0.0013(8) 0.0343(10) -0.0156(8)
C7 0.0538(9) 0.0579(9) 0.0554(9) 0.0019(7) 0.0201(7) -0.0074(7)
C8 0.1004(15) 0.0953(15) 0.0880(14) -0.0319(12) 0.0489(13) -0.0437(12)
C9 0.0402(6) 0.0416(7) 0.0387(6) -0.0006(5) 0.0188(6) 0.0032(5)
C10 0.0388(6) 0.0466(7) 0.0395(7) -0.0015(5) 0.0180(6) -0.0030(5)
C11 0.0447(7) 0.0526(8) 0.0441(7) -0.0021(6) 0.0209(6) 0.0018(6)
C12 0.0570(9) 0.0636(9) 0.0509(8) -0.0060(7) 0.0297(7) 0.0024(7)
C13 0.0532(9) 0.0661(9) 0.0567(9) -0.0077(7) 0.0332(8) -0.0070(7)
C14 0.0406(7) 0.0633(9) 0.0617(9) 0.0060(7) 0.0219(7) -0.0050(7)
C15 0.0438(7) 0.0572(8) 0.0453(8) 0.0054(6) 0.0187(6) 0.0008(6)
C16 0.0759(13) 0.1125(17) 0.148(2) 0.0137(12) 0.0796(16) 0.0211(16)
C17 0.0364(6) 0.0427(7) 0.0384(7) -0.0026(5) 0.0170(6) 0.0013(5)
C18 0.0497(8) 0.0459(7) 0.0463(7) -0.0124(6) 0.0256(7) -0.0058(6)
C19 0.0614(9) 0.0503(8) 0.0591(9) -0.0062(7) 0.0319(8) 0.0036(7)
C20 0.0885(13) 0.0546(9) 0.0694(11) -0.0093(9) 0.0446(10) 0.0066(8)
C21 0.1040(15) 0.0649(11) 0.0792(12) -0.0315(10) 0.0620(12) -0.0084(9)
C22 0.0713(11) 0.0761(11) 0.0794(12) -0.0276(9) 0.0492(10) -0.0117(10)
C23 0.0537(9) 0.0660(10) 0.0621(9) -0.0157(7) 0.0321(8) -0.0076(7)
C24 0.0398(7) 0.0619(9) 0.0422(7) -0.0045(6) 0.0152(6) -0.0002(6)
C25 0.0489(8) 0.0480(7) 0.0410(7) 0.0034(6) 0.0188(6) 0.0002(6)
C26 0.0563(9) 0.0694(10) 0.0466(9) -0.0007(8) 0.0147(7) 0.0038(7)
C27 0.0780(12) 0.0756(11) 0.0401(8) 0.0080(9) 0.0179(8) 0.0099(8)
C28 0.0799(12) 0.0723(11) 0.0489(9) 0.0094(9) 0.0363(9) 0.0108(8)
C29 0.0645(9) 0.0574(8) 0.0507(8) 0.0047(7) 0.0352(8) 0.0042(7)
C30 0.0495(8) 0.0438(7) 0.0422(7) 0.0048(6) 0.0249(6) 0.0006(5)
C31 0.0431(7) 0.0432(7) 0.0445(7) -0.0024(5) 0.0235(6) -0.0001(5)
C32 0.0445(7) 0.0409(7) 0.0524(8) -0.0008(5) 0.0243(6) 0.0014(6)
C33 0.0520(9) 0.0592(9) 0.0621(10) 0.0021(7) 0.0228(8) -0.0110(7)
C34 0.0720(11) 0.0617(10) 0.0764(11) -0.0020(8) 0.0397(10) -0.0185(9)
C35 0.0682(11) 0.0581(10) 0.1035(15) 0.0112(8) 0.0470(11) -0.0075(10)
C36 0.0617(11) 0.0787(12) 0.0859(14) 0.0248(9) 0.0221(10) -0.0072(10)
C37 0.0562(9) 0.0657(10) 0.0591(9) 0.0152(8) 0.0179(8) -0.0021(8)

loop_
_atom_site_type_symbol
_atom_site_label
_atom_site_fract_x
_atom_site_fract_y
_atom_site_fract_z
_atom_site_U_iso_or_equiv
_atom_site_thermal_displace_type
_atom_site_calc_flag
_atom_site_refinement_flags
_atom_site_occupancy
O O1 0.32642(13) 0.61063(10) 0.42060(8) 0.0802(5) Uani . . 1.000
O O2 0.86050(10) 0.64777(8) 0.23758(6) 0.0590(4) Uani . . 1.000
N N1 0.91056(11) 0.59746(7) 0.39964(6) 0.0438(3) Uani . . 1.000
N N2 0.83569(11) 0.53688(7) 0.33787(6) 0.0425(3) Uani . . 1.000
N N3 0.59822(11) 0.51617(7) 0.23192(7) 0.0436(3) Uani . . 1.000
C C1 0.84012(13) 0.66814(9) 0.38911(8) 0.0417(4) Uani . . 1.000
C C2 0.89273(13) 0.74210(9) 0.44758(8) 0.0461(4) Uani . . 1.000
C C3 1.01085(18) 0.73224(12) 0.52184(10) 0.0699(6) Uani . . 1.000
C C4 1.0576(2) 0.80016(14) 0.57803(11) 0.0799(7) Uani . . 1.000
C C5 0.98957(18) 0.88028(12) 0.56310(11) 0.0643(6) Uani . . 1.000
C C6 0.87523(19) 0.89085(12) 0.48854(11) 0.0697(6) Uani . . 1.000
C C7 0.82625(16) 0.82344(11) 0.43129(10) 0.0598(5) Uani . . 1.000
C C8 1.0351(2) 0.95175(15) 0.62749(14) 0.0948(8) Uani . . 1.000
C C9 0.69743(13) 0.66269(9) 0.31717(8) 0.0411(4) Uani . . 1.000
C C10 0.59668(13) 0.65279(9) 0.34362(8) 0.0428(4) Uani . . 1.000
C C11 0.62633(14) 0.60016(10) 0.41041(8) 0.0483(4) Uani . . 1.000
C C12 0.53525(16) 0.58839(11) 0.43427(9) 0.0565(5) Uani . . 1.000
C C13 0.41015(16) 0.62831(11) 0.39209(10) 0.0565(5) Uani . . 1.000
C C14 0.37776(15) 0.68241(11) 0.32733(10) 0.0575(5) Uani . . 1.000
C C15 0.47212(14) 0.69492(10) 0.30365(9) 0.0510(4) Uani . . 1.000
C C16 0.1975(2) 0.64880(18) 0.38076(17) 0.1020(10) Uani . . 1.000
C C17 0.71262(12) 0.57897(9) 0.27229(8) 0.0404(4) Uani . . 1.000
C C18 0.56251(14) 0.45962(9) 0.27800(8) 0.0471(4) Uani . . 1.000
C C19 0.65413(17) 0.39875(10) 0.33423(9) 0.0568(5) Uani . . 1.000
C C20 0.6181(2) 0.34453(11) 0.37783(11) 0.0693(6) Uani . . 1.000
C C21 0.4896(2) 0.34731(13) 0.36491(12) 0.0759(7) Uani . . 1.000
C C22 0.39666(19) 0.40395(13) 0.30687(12) 0.0709(7) Uani . . 1.000
C C23 0.43180(16) 0.45968(11) 0.26385(10) 0.0597(5) Uani . . 1.000
C C24 0.48142(14) 0.55256(11) 0.15872(8) 0.0510(4) Uani . . 1.000
C C25 0.51443(14) 0.59058(9) 0.10011(8) 0.0482(4) Uani . . 1.000
C C26 0.41476(17) 0.59810(12) 0.01910(9) 0.0633(5) Uani . . 1.000
C C27 0.4450(2) 0.63548(13) -0.03441(10) 0.0708(6) Uani . . 1.000
C C28 0.57247(19) 0.66568(12) -0.00955(10) 0.0658(6) Uani . . 1.000
C C29 0.67271(17) 0.65896(10) 0.07063(9) 0.0551(5) Uani . . 1.000
C C30 0.64294(14) 0.62191(9) 0.12540(8) 0.0447(4) Uani . . 1.000
C C31 0.74737(14) 0.61785(9) 0.21131(8) 0.0433(4) Uani . . 1.000
C C32 0.91231(14) 0.47409(9) 0.32366(9) 0.0464(4) Uani . . 1.000
C C33 0.85933(16) 0.43253(11) 0.24942(10) 0.0612(5) Uani . . 1.000
C C34 0.93508(19) 0.37109(12) 0.23692(12) 0.0696(6) Uani . . 1.000
C C35 1.06288(19) 0.34922(12) 0.29733(13) 0.0756(7) Uani . . 1.000
C C36 1.1145(2) 0.38839(14) 0.37121(13) 0.0834(7) Uani . . 1.000
C C37 1.04051(17) 0.45045(12) 0.38475(11) 0.0662(5) Uani . . 1.000
H H3 1.05930 0.67890 0.53390 0.0840 Uiso calc R 1.000
H H4 1.13730 0.79170 0.62740 0.0960 Uiso calc R 1.000
H H6 0.82900 0.94520 0.47600 0.0840 Uiso calc R 1.000
H H7 0.74800 0.83290 0.38140 0.0720 Uiso calc R 1.000
H H8A 1.00330 1.00930 0.60250 0.1420 Uiso calc R 1.000
H H8B 1.13210 0.95230 0.66000 0.1420 Uiso calc R 1.000
H H8C 0.99880 0.93890 0.66080 0.1420 Uiso calc R 1.000
H H9 0.67670 0.71660 0.28390 0.0490 Uiso calc R 1.000
H H11 0.71030 0.57230 0.43950 0.0580 Uiso calc R 1.000
H H12 0.55820 0.55330 0.47910 0.0680 Uiso calc R 1.000
H H14 0.29390 0.71060 0.29930 0.0690 Uiso calc R 1.000
H H15 0.45040 0.73230 0.26020 0.0610 Uiso calc R 1.000
H H16A 0.15050 0.63090 0.40700 0.1530 Uiso calc R 1.000
H H16B 0.14820 0.62870 0.32580 0.1530 Uiso calc R 1.000
H H16C 0.20520 0.71300 0.38210 0.1530 Uiso calc R 1.000
H H19 0.74060 0.39440 0.34270 0.0680 Uiso calc R 1.000
H H20 0.68170 0.30560 0.41640 0.0830 Uiso calc R 1.000
H H21 0.46640 0.31150 0.39490 0.0910 Uiso calc R 1.000
H H22 0.30870 0.40500 0.29620 0.0850 Uiso calc R 1.000
H H23 0.36710 0.49780 0.22490 0.0720 Uiso calc R 1.000
H H24A 0.44050 0.59930 0.17380 0.0610 Uiso calc R 1.000
H H24B 0.41500 0.50520 0.13230 0.0610 Uiso calc R 1.000
H H26 0.32760 0.57790 0.00090 0.0760 Uiso calc R 1.000
H H27 0.37740 0.64030 -0.08850 0.0850 Uiso calc R 1.000
H H28 0.59130 0.69050 -0.04640 0.0790 Uiso calc R 1.000
H H29 0.75970 0.67900 0.08810 0.0660 Uiso calc R 1.000
H H33 0.77210 0.44620 0.20780 0.0730 Uiso calc R 1.000
H H34 0.89880 0.34410 0.18670 0.0840 Uiso calc R 1.000
H H35 1.11410 0.30830 0.28830 0.0910 Uiso calc R 1.000
H H36 1.20080 0.37290 0.41290 0.1000 Uiso calc R 1.000
H H37 1.07720 0.47650 0.43540 0.0790 Uiso calc R 1.000

loop_
_atom_type_symbol
_atom_type_description
_atom_type_scat_dispersion_real
_atom_type_scat_dispersion_imag
_atom_type_scat_source
O O 0.0106 0.0060 'International Tables Vol C Tables 4.2.6.8 and 6.1.1.4'
N N 0.0061 0.0033 'International Tables Vol C Tables 4.2.6.8 and 6.1.1.4'
H H 0.0000 0.0000 'International Tables Vol C Tables 4.2.6.8 and 6.1.1.4'
C C 0.0033 0.0016 'International Tables Vol C Tables 4.2.6.8 and 6.1.1.4'

loop_
_exptl_crystal_face_index_h
_exptl_crystal_face_index_k
_exptl_crystal_face_index_l
_exptl_crystal_face_perp_dist
1 0 0 0.1190
-1 0 0 0.1530
-3 -2 8 0.1850
0 -2 -1 0.2660
1 1 -9 0.2840
1 5 -7 0.3010
0 1 0 0.2790
-1 3 3 0.2650
1 -5 -6 0.3060
5 4 -2 0.1910
3 0 -4 0.3050
-5 -1 5 0.1930
-2 3 6 0.2620

loop_
_geom_angle_atom_site_label_1
_geom_angle_atom_site_label_2
_geom_angle_atom_site_label_3
_geom_angle
_geom_angle_publ_flag
C13 O1 C16 118.44(17) n
N2 N1 C1 109.76(12) n
N1 N2 C17 111.07(10) n
N1 N2 C32 115.32(12) n
C17 N2 C32 122.50(11) n
C17 N3 C18 120.81(11) n
C17 N3 C24 113.70(11) n
C18 N3 C24 113.69(13) n
N1 C1 C2 121.38(13) n
N1 C1 C9 113.69(12) n
C2 C1 C9 124.66(13) no
C1 C2 C3 120.87(14) no
C1 C2 C7 121.64(13) no
C3 C2 C7 117.49(14) no
C2 C3 C4 121.03(17) no
C3 C4 C5 121.73(18) no
C4 C5 C6 117.01(17) no
C4 C5 C8 121.48(18) no
C6 C5 C8 121.45(18) no
C5 C6 C7 122.19(18) no
C2 C7 C6 120.49(16) no
C1 C9 C10 110.91(12) no
C1 C9 C17 99.76(12) no
C10 C9 C17 116.13(12) no
C9 C10 C11 120.93(14) no
C9 C10 C15 122.08(13) no
C11 C10 C15 117.00(16) no
C10 C11 C12 121.94(15) no
C11 C12 C13 120.20(15) no
O1 C13 C12 115.15(15) n
O1 C13 C14 124.92(18) n
C12 C13 C14 119.93(19) no
C13 C14 C15 119.57(17) no
C10 C15 C14 121.30(14) no
N2 C17 N3 112.86(11) n
N2 C17 C9 101.22(10) n
N2 C17 C31 107.52(13) n
N3 C17 C9 117.75(13) n
N3 C17 C31 110.58(11) n
C9 C17 C31 106.07(11) no
N3 C18 C19 121.42(16) n
N3 C18 C23 120.99(13) n
C19 C18 C23 117.46(15) no
C18 C19 C20 120.8(2) no
C19 C20 C21 121.05(18) no
C20 C21 C22 118.6(2) no
C21 C22 C23 121.0(2) no
C18 C23 C22 121.02(17) no
N3 C24 C25 114.09(14) n
C24 C25 C26 120.32(16) no
C24 C25 C30 121.04(13) no
C26 C25 C30 118.60(15) no
C25 C26 C27 120.07(19) no
C26 C27 C28 121.35(16) no
C27 C28 C29 119.45(18) no
C28 C29 C30 119.67(19) no
C25 C30 C29 120.86(14) no
C25 C30 C31 119.04(14) no
C29 C30 C31 120.08(16) no
O2 C31 C17 118.03(12) n
O2 C31 C30 122.02(14) n
C17 C31 C30 119.87(14) no
N2 C32 C33 121.23(15) n
N2 C32 C37 120.34(14) n
C33 C32 C37 118.39(16) no
C32 C33 C34 120.39(17) no
C33 C34 C35 120.84(18) no
C34 C35 C36 119.1(2) no
C35 C36 C37 121.0(2) no
C32 C37 C36 120.35(17) no
C2 C3 H3 119.00 no
C4 C3 H3 120.00 no
C3 C4 H4 119.00 no
C5 C4 H4 119.00 no
C5 C6 H6 119.00 no
C7 C6 H6 119.00 no
C2 C7 H7 120.00 no
C6 C7 H7 120.00 no
C5 C8 H8A 109.00 no
C5 C8 H8B 109.00 no
C5 C8 H8C 109.00 no
H8A C8 H8B 110.00 no
H8A C8 H8C 109.00 no
H8B C8 H8C 109.00 no
C1 C9 H9 110.00 no
C10 C9 H9 110.00 no
C17 C9 H9 110.00 no
C10 C11 H11 119.00 no
C12 C11 H11 119.00 no
C11 C12 H12 120.00 no
C13 C12 H12 120.00 no
C13 C14 H14 120.00 no
C15 C14 H14 120.00 no
C10 C15 H15 119.00 no
C14 C15 H15 119.00 no
O1 C16 H16A 109.00 no
O1 C16 H16B 109.00 no
O1 C16 H16C 109.00 no
H16A C16 H16B 110.00 no
H16A C16 H16C 109.00 no
H16B C16 H16C 109.00 no
C18 C19 H19 120.00 no
C20 C19 H19 120.00 no
C19 C20 H20 119.00 no
C21 C20 H20 119.00 no
C20 C21 H21 121.00 no
C22 C21 H21 121.00 no
C21 C22 H22 120.00 no
C23 C22 H22 119.00 no
C18 C23 H23 120.00 no
C22 C23 H23 119.00 no
N3 C24 H24A 109.00 no
N3 C24 H24B 109.00 no
C25 C24 H24A 109.00 no
C25 C24 H24B 109.00 no
H24A C24 H24B 108.00 no
C25 C26 H26 120.00 no
C27 C26 H26 120.00 no
C26 C27 H27 119.00 no
C28 C27 H27 119.00 no
C27 C28 H28 120.00 no
C29 C28 H28 120.00 no
C28 C29 H29 120.00 no
C30 C29 H29 120.00 no
C32 C33 H33 120.00 no
C34 C33 H33 120.00 no
C33 C34 H34 120.00 no
C35 C34 H34 120.00 no
C34 C35 H35 120.00 no
C36 C35 H35 120.00 no
C35 C36 H36 119.00 no
C37 C36 H36 120.00 no
C32 C37 H37 120.00 no
C36 C37 H37 120.00 no

loop_
_geom_bond_atom_site_label_1
_geom_bond_atom_site_label_2
_geom_bond_distance
_geom_bond_publ_flag
O1 C13 1.374(3) n
O1 C16 1.396(3) n
O2 C31 1.217(2) n
N1 N2 1.3868(15) n
N1 C1 1.2821(19) n
N2 C17 1.4683(18) n
N2 C32 1.414(2) n
N3 C17 1.4711(19) n
N3 C18 1.441(2) n
N3 C24 1.4635(19) n
C1 C2 1.4685(19) no
C1 C9 1.511(2) no
C2 C3 1.385(2) no
C2 C7 1.382(2) no
C3 C4 1.377(3) no
C4 C5 1.376(3) no
C5 C6 1.371(3) no
C5 C8 1.514(3) no
C6 C7 1.383(2) no
C9 C10 1.512(2) no
C9 C17 1.585(2) no
C10 C11 1.399(2) no
C10 C15 1.383(2) no
C11 C12 1.371(3) no
C12 C13 1.374(3) no
C13 C14 1.373(2) no
C14 C15 1.406(3) no
C17 C31 1.553(2) no
C18 C19 1.391(2) no
C18 C23 1.393(3) no
C19 C20 1.386(3) no
C20 C21 1.377(4) no
C21 C22 1.370(3) no
C22 C23 1.384(3) no
C24 C25 1.493(2) no
C25 C26 1.389(2) no
C25 C30 1.384(2) no
C26 C27 1.379(3) no
C27 C28 1.370(3) no
C28 C29 1.379(2) no
C29 C30 1.396(2) no
C30 C31 1.4665(19) no
C32 C33 1.387(2) no
C32 C37 1.379(3) no
C33 C34 1.376(3) no
C34 C35 1.365(3) no
C35 C36 1.367(3) no
C36 C37 1.378(3) no
C3 H3 0.9300 no
C4 H4 0.9300 no
C6 H6 0.9300 no
C7 H7 0.9300 no
C8 H8A 0.9600 no
C8 H8B 0.9600 no
C8 H8C 0.9600 no
C9 H9 0.9800 no
C11 H11 0.9300 no
C12 H12 0.9300 no
C14 H14 0.9300 no
C15 H15 0.9300 no
C16 H16A 0.9600 no
C16 H16B 0.9600 no
C16 H16C 0.9600 no
C19 H19 0.9300 no
C20 H20 0.9300 no
C21 H21 0.9300 no
C22 H22 0.9300 no
C23 H23 0.9300 no
C24 H24A 0.9700 no
C24 H24B 0.9700 no
C26 H26 0.9300 no
C27 H27 0.9300 no
C28 H28 0.9300 no
C29 H29 0.9300 no
C33 H33 0.9300 no
C34 H34 0.9300 no
C35 H35 0.9300 no
C36 H36 0.9300 no
C37 H37 0.9300 no

loop_
_geom_contact_atom_site_label_1
_geom_contact_atom_site_label_2
_geom_contact_distance
_geom_contact_site_symmetry_2
_geom_contact_publ_flag
O2 N1 2.9910(15) . no
O2 N2 2.6866(16) . no
O2 C1 3.0971(19) . no
O2 C16 3.415(3) 1_655 no
O2 C32 2.9688(18) . no
O2 C33 3.216(2) . no
O2 C35 3.301(2) 2_755 no
O2 H16B 2.8600 1_655 no
O2 H29 2.5500 . no
O2 H9 2.9000 . no
O2 H35 2.4900 2_755 no
N1 O2 2.9910(15) . no
N1 C11 3.414(2) . no
N2 O2 2.6866(16) . no
N2 C19 2.920(2) . no
N3 C33 3.126(2) . no
N1 H37 2.4600 . no
N1 H11 2.8300 . no
N1 H16A 2.7600 1_655 no
N1 H3 2.5600 . no
N2 H19 2.4200 . no
N3 H33 2.5200 . no
C1 O2 3.0971(19) . no
C2 C11 3.495(2) . no
C3 C37 3.494(3) 3_766 no
C3 C36 3.586(3) 3_766 no
C6 C29 3.545(3) 4_565 no
C7 C10 3.423(2) . no
C10 C24 3.457(2) . no
C10 C18 3.0893(19) . no
C10 C23 3.353(2) . no
C10 C7 3.423(2) . no
C11 C2 3.495(2) . no
C11 C19 3.437(2) . no
C11 C23 3.299(2) . no
C11 N1 3.414(2) . no
C11 C18 3.096(2) . no
C12 C22 3.481(3) . no
C12 C23 3.460(2) . no
C13 C28 3.587(2) 4_565 no
C14 C28 3.579(2) 4_565 no
C15 C24 3.578(2) . no
C15 C23 3.567(2) . no
C16 O2 3.415(3) 1_455 no
C16 C37 3.494(3) 1_455 no
C18 C10 3.0893(19) . no
C18 C11 3.096(2) . no
C19 C32 3.306(3) . no
C19 C33 3.574(3) . no
C19 C11 3.437(2) . no
C19 N2 2.920(2) . no
C22 C12 3.481(3) . no
C23 C12 3.460(2) . no
C23 C15 3.567(2) . no
C23 C11 3.299(2) . no
C23 C10 3.353(2) . no
C24 C15 3.578(2) . no
C24 C10 3.457(2) . no
C28 C14 3.579(2) 4_564 no
C28 C13 3.587(2) 4_564 no
C29 C6 3.545(3) 4_564 no
C31 C33 2.976(2) . no
C32 O2 2.9688(18) . no
C32 C19 3.306(3) . no
C33 O2 3.216(2) . no
C33 N3 3.126(2) . no
C33 C31 2.976(2) . no
C33 C19 3.574(3) . no
C35 O2 3.301(2) 2_745 no
C36 C3 3.586(3) 3_766 no
C37 C16 3.494(3) 1_655 no
C37 C3 3.494(3) 3_766 no
C1 H11 2.6100 . no
C5 H29 3.0800 4_565 no
C6 H29 3.0600 4_565 no
C7 H9 2.9300 . no
C7 H28 2.9800 4_565 no
C9 H7 2.7500 . no
C9 H24A 2.9800 . no
C10 H7 3.0800 . no
C10 H24A 2.9300 . no
C11 H36 2.9700 3_766 no
C12 H36 3.0100 3_766 no
C14 H28 3.0700 4_565 no
C14 H16B 2.7700 . no
C14 H16C 2.7600 . no
C15 H28 3.0200 4_565 no
C15 H24A 2.7600 . no
C16 H14 2.5400 . no
C17 H33 2.6200 . no
C17 H19 3.0100 . no
C19 H15 2.9400 2_645 no
C20 H15 2.9000 2_645 no
C23 H24A 2.7600 . no
C23 H24B 2.5600 . no
C24 H23 2.4200 . no
C29 H21 3.0600 2_655 no
C30 H33 3.0300 . no
C30 H21 3.0400 2_655 no
C31 H33 2.5800 . no
C32 H19 2.5100 . no
C33 H27 3.0900 3_665 no
C33 H19 2.8500 . no
C35 H22 2.9800 1_655 no
C37 H16A 2.9100 1_655 no
C37 H3 3.0800 3_766 no
H3 N1 2.5600 . no
H3 C37 3.0800 3_766 no
H3 H19 2.5500 3_766 no
H4 H8B 2.4800 . no
H6 H8A 2.4200 . no
H7 C9 2.7500 . no
H7 C10 3.0800 . no
H7 H9 2.3800 . no
H8A H6 2.4200 . no
H8B H4 2.4800 . no
H8B H23 2.4500 4_665 no
H9 O2 2.9000 . no
H9 C7 2.9300 . no
H9 H7 2.3800 . no
H9 H15 2.4300 . no
H11 N1 2.8300 . no
H11 C1 2.6100 . no
H11 H37 2.5000 3_766 no
H12 H12 2.4800 3_666 no
H14 C16 2.5400 . no
H14 H16B 2.3500 . no
H14 H16C 2.3200 . no
H15 H9 2.4300 . no
H15 H24A 2.5600 . no
H15 C19 2.9400 2_655 no
H15 C20 2.9000 2_655 no
H16A N1 2.7600 1_455 no
H16A C37 2.9100 1_455 no
H16B O2 2.8600 1_455 no
H16B C14 2.7700 . no
H16B H14 2.3500 . no
H16C C14 2.7600 . no
H16C H14 2.3200 . no
H16C H34 2.3200 2_655 no
H19 N2 2.4200 . no
H19 C17 3.0100 . no
H19 C32 2.5100 . no
H19 C33 2.8500 . no
H19 H3 2.5500 3_766 no
H21 C29 3.0600 2_645 no
H21 C30 3.0400 2_645 no
H22 C35 2.9800 1_455 no
H23 C24 2.4200 . no
H23 H24A 2.2100 . no
H23 H24B 2.1500 . no
H23 H8B 2.4500 4_464 no
H24A C9 2.9800 . no
H24A C10 2.9300 . no
H24A C15 2.7600 . no
H24A C23 2.7600 . no
H24A H15 2.5600 . no
H24A H23 2.2100 . no
H24B C23 2.5600 . no
H24B H23 2.1500 . no
H24B H26 2.4600 . no
H26 H24B 2.4600 . no
H27 C33 3.0900 3_665 no
H27 H33 2.4200 3_665 no
H28 C7 2.9800 4_564 no
H28 C14 3.0700 4_564 no
H28 C15 3.0200 4_564 no
H29 O2 2.5500 . no
H29 C5 3.0800 4_564 no
H29 C6 3.0600 4_564 no
H33 N3 2.5200 . no
H33 C17 2.6200 . no
H33 C30 3.0300 . no
H33 C31 2.5800 . no
H33 H27 2.4200 3_665 no
H34 H16C 2.3200 2_645 no
H35 O2 2.4900 2_745 no
H36 C11 2.9700 3_766 no
H36 C12 3.0100 3_766 no
H37 N1 2.4600 . no
H37 H11 2.5000 3_766 no

loop_
_geom_hbond_atom_site_label_D
_geom_hbond_atom_site_label_H
_geom_hbond_atom_site_label_A
_geom_hbond_site_symmetry_A
_geom_hbond_distance_DH
_geom_hbond_distance_HA
_geom_hbond_distance_DA
_geom_hbond_angle_DHA
_geom_hbond_publ_flag
C19 H19 N2 . 0.93 2.42 2.920(2) 114 yes
C33 H33 N3 . 0.93 2.52 3.126(2) 123 yes
C35 H35 O2 2_745 0.93 2.49 3.301(2) 145 yes

loop_
_geom_torsion_atom_site_label_1
_geom_torsion_atom_site_label_2
_geom_torsion_atom_site_label_3
_geom_torsion_atom_site_label_4
_geom_torsion
_geom_torsion_publ_flag
C16 O1 C13 C12 -179.93(17) no
C16 O1 C13 C14 1.1(3) no
C1 N1 N2 C17 11.63(17) no
N2 N1 C1 C9 3.25(18) no
C1 N1 N2 C32 156.64(13) no
N2 N1 C1 C2 177.48(13) no
C32 N2 C17 C31 -50.98(16) no
C32 N2 C17 N3 71.24(18) no
C17 N2 C32 C37 166.51(15) no
N1 N2 C17 N3 -146.69(12) no
N1 N2 C17 C31 91.10(13) no
N1 N2 C32 C37 25.9(2) no
N1 N2 C17 C9 -19.91(15) no
C32 N2 C17 C9 -161.99(13) no
C17 N2 C32 C33 -15.8(2) no
N1 N2 C32 C33 -156.43(14) no
C24 N3 C17 N2 -170.93(12) no
C18 N3 C17 C9 -68.94(17) no
C18 N3 C17 N2 48.47(18) no
C18 N3 C24 C25 -164.79(12) no
C24 N3 C17 C9 71.66(16) no
C24 N3 C17 C31 -50.45(16) no
C17 N3 C24 C25 51.74(17) no
C17 N3 C18 C23 125.41(15) no
C24 N3 C18 C19 160.40(13) no
C24 N3 C18 C23 -15.19(18) no
C18 N3 C17 C31 168.96(13) no
C17 N3 C18 C19 -59.00(19) no
C9 C1 C2 C7 -15.9(2) no
C2 C1 C9 C17 171.02(14) no
N1 C1 C9 C17 -14.97(16) no
C2 C1 C9 C10 -66.02(18) no
N1 C1 C2 C3 -10.2(3) no
C9 C1 C2 C3 163.36(17) no
N1 C1 C2 C7 170.49(16) no
N1 C1 C9 C10 107.99(15) no
C7 C2 C3 C4 1.9(3) no
C3 C2 C7 C6 -1.8(3) no
C1 C2 C7 C6 177.58(18) no
C1 C2 C3 C4 -177.40(19) no
C2 C3 C4 C5 0.0(3) no
C3 C4 C5 C8 174.9(2) no
C3 C4 C5 C6 -2.2(3) no
C8 C5 C6 C7 -174.7(2) no
C4 C5 C6 C7 2.4(3) no
C5 C6 C7 C2 -0.4(3) no
C1 C9 C10 C11 -37.87(17) no
C10 C9 C17 N2 -99.81(14) no
C1 C9 C17 N3 142.88(12) no
C1 C9 C17 N2 19.39(14) no
C17 C9 C10 C15 -105.09(15) no
C10 C9 C17 C31 148.07(12) no
C17 C9 C10 C11 75.05(17) no
C1 C9 C17 C31 -92.73(13) no
C1 C9 C10 C15 141.99(13) no
C10 C9 C17 N3 23.69(17) no
C9 C10 C11 C12 -178.33(14) no
C9 C10 C15 C14 177.70(14) no
C15 C10 C11 C12 1.8(2) no
C11 C10 C15 C14 -2.4(2) no
C10 C11 C12 C13 0.4(2) no
C11 C12 C13 C14 -2.0(2) no
C11 C12 C13 O1 178.92(15) no
C12 C13 C14 C15 1.4(2) no
O1 C13 C14 C15 -179.66(15) no
C13 C14 C15 C10 0.9(2) no
N2 C17 C31 O2 -34.32(17) no
C9 C17 C31 C30 -103.54(14) no
C9 C17 C31 O2 73.33(17) no
N3 C17 C31 O2 -157.94(13) no
N3 C17 C31 C30 25.19(18) no
N2 C17 C31 C30 148.81(12) no
C19 C18 C23 C22 2.8(2) no
C23 C18 C19 C20 -4.0(2) no
N3 C18 C23 C22 178.57(15) no
N3 C18 C19 C20 -179.71(14) no
C18 C19 C20 C21 2.1(3) no
C19 C20 C21 C22 1.1(3) no
C20 C21 C22 C23 -2.2(3) no
C21 C22 C23 C18 0.3(3) no
N3 C24 C25 C26 157.23(14) no
N3 C24 C25 C30 -25.1(2) no
C26 C25 C30 C29 -1.0(2) no
C26 C25 C30 C31 177.39(14) no
C30 C25 C26 C27 0.5(2) no
C24 C25 C30 C29 -178.78(14) no
C24 C25 C26 C27 178.27(16) no
C24 C25 C30 C31 -0.3(2) no
C25 C26 C27 C28 0.1(3) no
C26 C27 C28 C29 -0.2(3) no
C27 C28 C29 C30 -0.3(3) no
C28 C29 C30 C25 0.9(2) no
C28 C29 C30 C31 -177.48(15) no
C25 C30 C31 C17 -0.1(2) no
C29 C30 C31 O2 1.6(2) no
C29 C30 C31 C17 178.32(13) no
C25 C30 C31 O2 -176.87(14) no
N2 C32 C33 C34 -179.51(16) no
C37 C32 C33 C34 -1.8(3) no
N2 C32 C37 C36 179.15(17) no
C33 C32 C37 C36 1.4(3) no
C32 C33 C34 C35 0.7(3) no
C33 C34 C35 C36 0.9(3) no
C34 C35 C36 C37 -1.3(3) no
C35 C36 C37 C32 0.1(3) no
